data_1563541
loop_
_publ_author_name
'Varga, Tamas'
'Mitchell, J.F.'
'Wang, Jun'
'Arnold, Lindsay G.'
'Toby, Brian H.'
'Malliakas, Christos D.'

_publ_section_title
;
 High-pressure synthesis, crystal and electronic structures of a new
 scandium tungstate, Sc0.67WO4
;
_journal_issue 7
_journal_name_full 'Journal of Solid State Chemistry'
_journal_page_first 1567
_journal_page_last 1573
_journal_paper_doi 10.1016/j.jssc.2010.04.039
_journal_volume 183
_journal_year 2010
_chemical_formula_sum 'O3 W'
_chemical_formula_weight 231.85
_space_group_IT_number 14
_space_group_name_Hall '-P 2ybc'
_space_group_name_H-M_alt 'P 1 21/c 1'
_symmetry_cell_setting monoclinic
_symmetry_space_group_name_H-M 'P 1 21/c 1'
_cell_angle_alpha 90.0
_cell_angle_beta 92.05(22)
_cell_angle_gamma 90.0
_cell_formula_units_Z 4
_cell_length_a 5.261(11)
_cell_length_b 5.128(8)
_cell_length_c 7.650(11)
_cell_volume 206.3(6)
_pd_block_id 2010-01-13T12:04|SCWO4_A_phase2|Tamas_Varga||
_pd_phase_name monoWO3_HP
_cod_data_source_file JSSC-2010-183-1567.cif
_cod_data_source_block SCWO4_A_phase_2
_cod_original_cell_volume 206.5(4)
_cod_database_code 1563541

loop_
_symmetry_equiv_pos_site_id
_symmetry_equiv_pos_as_xyz
1 +x,+y,+z
2 -x,+y+1/2,-z+1/2
-1 -x,-y,-z
-2 +x,-y+1/2,+z+1/2

loop_
_atom_site_type_symbol
_atom_site_label
_atom_site_fract_x
_atom_site_fract_y
_atom_site_fract_z
_atom_site_occupancy
_atom_site_thermal_displace_type
_atom_site_U_iso_or_equiv
_atom_site_symmetry_multiplicity
W+ W1 0.2563 0.2681 0.2882 1.0 Uiso 0.0 4
O- O1 -0.042 0.039 0.202 1.0 Uiso 0.008 4
O- O2 0.442 -0.046 0.199 1.0 Uiso 0.017 4
O- O3 0.255 0.327 0.012 1.0 Uiso 0.016 4

loop_
_atom_type_symbol
_atom_type_number_in_cell
W+ 4.0
O- 12.0

loop_
_geom_angle_atom_site_label_1
_geom_angle_atom_site_label_2
_geom_angle_atom_site_label_3
_geom_angle
_geom_angle_site_symmetry_1
_geom_angle_site_symmetry_2
_geom_angle_site_symmetry_3
_geom_angle_publ_flag
O1 W1 O1 88.98(14) 1_555 . 2_555 n
O1 W1 O2 78.93(13) 1_555 . 1_555 n
O1 W1 O2 163.15(4) 1_555 . 2_655 n
O1 W1 O3 77.72(16) 1_555 . 1_555 n
O1 W1 O3 97.07(16) 1_555 . -2_566 n
O1 W1 O2 161.23(4) 2_555 . 1_555 n
O1 W1 O2 97.94(14) 2_555 . 2_655 n
O1 W1 O3 87.25(14) 2_555 . 1_555 n
O1 W1 O3 98.51(14) 2_555 . -2_566 n
O2 W1 O2 90.25(13) 1_555 . 2_655 n
O2 W1 O3 76.25(11) 1_555 . 1_555 n
O2 W1 O3 97.20(12) 1_555 . -2_566 n
O2 W1 O3 87.24(18) 2_655 . 1_555 n
O2 W1 O3 97.06(18) 2_655 . -2_566 n
O3 W1 O3 172.228(15) 1_555 . -2_566 n
W1 O1 W1 154.96(4) 1_555 . 2_545 n
W1 O2 W1 144.96(7) 1_555 . 2_645 n
W1 O3 W1 155.96(5) 1_555 . -2_554 n

loop_
_geom_bond_atom_site_label_1
_geom_bond_atom_site_label_2
_geom_bond_distance
_geom_bond_site_symmetry_1
_geom_bond_site_symmetry_2
_geom_bond_publ_flag
W1 O1 2.0503(32) . 1_555 n
W1 O1 1.7924(22) . 2_555 n
W1 O2 2.0155(26) . 1_555 n
W1 O2 1.8511(28) . 2_655 n
W1 O3 2.1342(29) . 1_555 n
W1 O3 1.7804(23) . -2_555 n
O1 W1 2.0503(32) . 1_555 n
O1 W1 1.7924(22) . 2_545 n
O2 W1 2.0155(26) . 1_555 n
O2 W1 1.8511(28) . 2_645 n
O3 W1 2.1342(29) . 1_555 n
O3 W1 1.7804(23) . -2_554 n
